data_1537138
loop_
_publ_author_name
'Kun, S.V.'
'Lazarev, V.B.'
'Voroshilov, Yu.V.'
'Peresh, E.Yu.'
'Kun, A.V.'

_publ_section_title
;
 Phase equilibria in Rb Br - Sb (Bi) Br3 systems and crystal structures of
 compounds of the type A3 B2 C9 (AI-Rb, Cs; BV-Sb, Bi; CVII-Br, I)
;
_journal_name_full 'Izvestiya Akademii Nauk SSSR, Neorganicheskie Materialy'
_journal_page_first 410
_journal_page_last 413
_journal_volume 29
_journal_year 1993
_chemical_formula_sum 'Br9 Cs3 Sb2'
_chemical_name_systematic 'Cs3 Sb2 Br9'
_space_group_IT_number 164
_symmetry_space_group_name_Hall '-P 3 2"'
_symmetry_space_group_name_H-M 'P -3 m 1'
_cell_angle_alpha 90
_cell_angle_beta 90
_cell_angle_gamma 120
_cell_formula_units_Z 1
_cell_length_a 7.93
_cell_length_b 7.93
_cell_length_c 9.716
_cell_volume 529.133
_citation_journal_id_ASTM IVNMAW
_cod_data_source_file Kun_IVNMAW_1993_1443.cif
_cod_data_source_block Br9Cs3Sb2
_cod_original_cell_volume 529.1326
_cod_database_code 1537138

loop_
_symmetry_equiv_pos_as_xyz
x,y,z
-y,x-y,z
-x+y,-x,z
y,x,-z
-x,-x+y,-z
x-y,-y,-z
-x,-y,-z
y,-x+y,-z
x-y,x,-z
-y,-x,z
x,x-y,z
-x+y,y,z

loop_
_atom_site_label
_atom_site_type_symbol
_atom_site_fract_x
_atom_site_fract_y
_atom_site_fract_z
_atom_site_occupancy
_atom_site_U_iso_or_equiv
Br2 Br-1 0.163 0.837 0.655 1 0.0
Br1 Br-1 0.5 0.5 0 1 0.0
Sb1 Sb+3 0.6667 0.3333 0.18 1 0.0
Cs2 Cs+1 0.6667 0.3333 0.685 1 0.0
Cs1 Cs+1 0 0 0 1 0.0
